data_7132734
loop_
_publ_author_name
'Sarkar, Rahul'
'Korell, Alexander'
'Schneider, Christoph'

_publ_section_title
;
 Organocatalytic enantioselective oxa-Piancatelli rearrangement.
;
_journal_issue 22
_journal_name_full 'Chemical communications (Cambridge, England)'
_journal_page_first 3063
_journal_page_last 3066
_journal_paper_doi 10.1039/d4cc00708e
_journal_volume 60
_journal_year 2024
_chemical_absolute_configuration ad
_chemical_formula_moiety 'C18 H15 Br O3'
_chemical_formula_sum 'C18 H15 Br O3'
_chemical_formula_weight 359.21
_space_group_crystal_system monoclinic
_space_group_IT_number 4
_space_group_name_Hall 'P 2yb'
_space_group_name_H-M_alt 'P 1 21 1'
_atom_sites_solution_hydrogens geom
_atom_sites_solution_primary dual
_atom_sites_solution_secondary difmap
_audit_creation_method SHELXL-2018/3
_audit_update_record
;
2023-09-18 deposited with the CCDC.	2024-02-19 downloaded from the CCDC.
;
_cell_angle_alpha 90
_cell_angle_beta 100.880(4)
_cell_angle_gamma 90
_cell_formula_units_Z 2
_cell_length_a 7.2004(3)
_cell_length_b 6.8661(3)
_cell_length_c 16.0022(6)
_cell_measurement_reflns_used 2700
_cell_measurement_temperature 130(2)
_cell_measurement_theta_max 25.8430
_cell_measurement_theta_min 2.5850
_cell_volume 776.91(6)
_computing_cell_refinement 'CrysAlisPro 1.171.42.49 (Rigaku OD, 2022)'
_computing_data_collection 'CrysAlisPro 1.171.42.49 (Rigaku OD, 2022)'
_computing_data_reduction 'CrysAlisPro 1.171.42.49 (Rigaku OD, 2022)'
_computing_publication_material
;
 WINGX
 L.J. Farrugia,
 J. Appl. Cryst., 2012, 45, 849-854.
;
_computing_structure_refinement 'SHELXL-2018/3 (Sheldrick, 2018)'
_computing_structure_solution SHELXT-2018-2
_diffrn_ambient_temperature 130(2)
_diffrn_detector_area_resol_mean 16.3560
_diffrn_measured_fraction_theta_full 0.999
_diffrn_measured_fraction_theta_max 0.898
_diffrn_measurement_device_type 'Xcalibur, Sapphire3, Gemini'
_diffrn_measurement_method '\w scans'
_diffrn_radiation_type MoK\a
_diffrn_radiation_wavelength 0.71073
_diffrn_reflns_av_R_equivalents 0.0358
_diffrn_reflns_av_unetI/netI 0.0611
_diffrn_reflns_Laue_measured_fraction_full 0.999
_diffrn_reflns_Laue_measured_fraction_max 0.898
_diffrn_reflns_limit_h_max 9
_diffrn_reflns_limit_h_min -9
_diffrn_reflns_limit_k_max 8
_diffrn_reflns_limit_k_min -9
_diffrn_reflns_limit_l_max 20
_diffrn_reflns_limit_l_min -20
_diffrn_reflns_number 6895
_diffrn_reflns_point_group_measured_fraction_full 0.999
_diffrn_reflns_point_group_measured_fraction_max 0.849
_diffrn_reflns_theta_full 25.350
_diffrn_reflns_theta_max 28.229
_diffrn_reflns_theta_min 2.592
_diffrn_source 'fine-focus sealed X-ray tube'
_exptl_absorpt_coefficient_mu 2.655
_exptl_absorpt_correction_T_max 0.973
_exptl_absorpt_correction_T_min 0.621
_exptl_absorpt_correction_type analytical
_exptl_absorpt_process_details
;
CrysAlisPro 1.171.42.49 (Rigaku Oxford Diffraction, 2022)
Analytical numeric absorption correction using a multifaceted crystal
model based on expressions derived by R.C. Clark & J.S. Reid.
(Clark, R. C. & Reid, J. S. (1995). Acta Cryst. A51, 887-897)
Empirical absorption correction using spherical harmonics,
implemented in SCALE3 ABSPACK scaling algorithm.
;
_exptl_crystal_colour 'clear colourless'
_exptl_crystal_density_diffrn 1.536
_exptl_crystal_description plate
_exptl_crystal_F_000 364
_exptl_crystal_size_max 0.43
_exptl_crystal_size_mid 0.08
_exptl_crystal_size_min 0.01
_refine_diff_density_max 0.721
_refine_diff_density_min -0.470
_refine_diff_density_rms 0.078
_refine_ls_abs_structure_details
;
 Flack x determined using 1051 quotients [(I+)-(I-)]/[(I+)+(I-)]
 (Parsons, Flack and Wagner, Acta Cryst. B69 (2013) 249-259).
;
_refine_ls_abs_structure_Flack -0.025(8)
_refine_ls_extinction_method none
_refine_ls_goodness_of_fit_ref 1.046
_refine_ls_hydrogen_treatment constr
_refine_ls_matrix_type full
_refine_ls_number_parameters 201
_refine_ls_number_reflns 3263
_refine_ls_number_restraints 1
_refine_ls_restrained_S_all 1.046
_refine_ls_R_factor_all 0.0528
_refine_ls_R_factor_gt 0.0409
_refine_ls_shift/su_max 0.000
_refine_ls_shift/su_mean 0.000
_refine_ls_structure_factor_coef Fsqd
_refine_ls_weighting_details 'w=1/[\s^2^(Fo^2^)+(0.0234P)^2^+0.3807P] where P=(Fo^2^+2Fc^2^)/3'
_refine_ls_weighting_scheme calc
_refine_ls_wR_factor_gt 0.0727
_refine_ls_wR_factor_ref 0.0792
_reflns_Friedel_coverage 0.748
_reflns_Friedel_fraction_full 0.999
_reflns_Friedel_fraction_max 0.791
_reflns_number_gt 2832
_reflns_number_total 3263
_reflns_threshold_expression 'I > 2\s(I)'
_cod_data_source_file d4cc00708e2.cif
_cod_data_source_block x3661fin
_cod_depositor_comments 'Adding full bibliography for 7132734.cif.'
_cod_original_sg_symbol_H-M 'P 21'
_cod_database_code 7132734
_shelx_shelxl_version_number 2018/3
_shelx_space_group_comment
;
The symmetry employed for this shelxl refinement is uniquely defined
by the following loop, which should always be used as a source of
symmetry information in preference to the above space-group names.
They are only intended as comments.
;

loop_
_space_group_symop_operation_xyz
'x, y, z'
'-x, y+1/2, -z'

loop_
_atom_site_label
_atom_site_type_symbol
_atom_site_fract_x
_atom_site_fract_y
_atom_site_fract_z
_atom_site_U_iso_or_equiv
_atom_site_adp_type
_atom_site_occupancy
_atom_site_site_symmetry_order
_atom_site_calc_flag
_atom_site_refinement_flags_posn
_atom_site_refinement_flags_adp
_atom_site_refinement_flags_occupancy
_atom_site_disorder_assembly
_atom_site_disorder_group
Br1 Br -0.02834(7) 0.75237(10) 0.05905(3) 0.03274(16) Uani 1 1 d . . . . .
O1 O 0.2693(4) 0.7662(6) 0.49880(19) 0.0200(7) Uani 1 1 d . . . . .
O2 O 0.1216(6) 0.1099(5) 0.4299(3) 0.0241(10) Uani 1 1 d . . . . .
H1O H 0.176558 0.002288 0.440476 0.036 Uiso 1 1 calc R U . . .
O3 O 0.5462(5) 0.7334(8) 0.9127(2) 0.0278(9) Uani 1 1 d . . . . .
C1 C 0.1515(8) 0.4563(7) 0.4309(4) 0.0142(12) Uani 1 1 d . . . . .
H1 H 0.021685 0.436056 0.443028 0.017 Uiso 1 1 calc R U . . .
C2 C 0.2517(7) 0.5908(7) 0.5021(3) 0.0167(11) Uani 1 1 d . . . . .
C3 C 0.3274(7) 0.4638(7) 0.5760(3) 0.0163(11) Uani 1 1 d . . . . .
C4 C 0.3285(6) 0.2791(9) 0.5466(3) 0.0200(12) Uani 1 1 d . . . . .
H4 H 0.371835 0.170541 0.581775 0.024 Uiso 1 1 calc R U . . .
C5 C 0.2541(6) 0.2637(10) 0.4529(3) 0.0164(9) Uani 1 1 d . . . . .
H5 H 0.361002 0.250767 0.421475 0.020 Uiso 1 1 calc R U . . .
C6 C 0.1217(7) 0.5322(7) 0.3409(3) 0.0166(11) Uani 1 1 d . . . . .
C7 C 0.1867(7) 0.4339(8) 0.2758(3) 0.0231(12) Uani 1 1 d . . . . .
H7 H 0.262146 0.320549 0.289023 0.028 Uiso 1 1 calc R U . . .
C8 C 0.1436(8) 0.4979(8) 0.1923(3) 0.0250(13) Uani 1 1 d . . . . .
H8 H 0.187667 0.428502 0.148541 0.030 Uiso 1 1 calc R U . . .
C9 C 0.0348(7) 0.6653(7) 0.1735(3) 0.0204(11) Uani 1 1 d . . . . .
C10 C -0.0304(6) 0.7654(11) 0.2365(3) 0.0214(10) Uani 1 1 d . . . . .
H10 H -0.104386 0.879666 0.223073 0.026 Uiso 1 1 calc R U . . .
C11 C 0.0119(7) 0.6994(6) 0.3191(3) 0.0204(12) Uani 1 1 d . . . . .
H11 H -0.034459 0.768712 0.362241 0.024 Uiso 1 1 calc R U . . .
C12 C 0.3863(7) 0.5379(7) 0.6629(3) 0.0171(11) Uani 1 1 d . . . . .
C13 C 0.3003(7) 0.7017(7) 0.6901(3) 0.0233(14) Uani 1 1 d . . . . .
H13 H 0.207150 0.768948 0.650578 0.028 Uiso 1 1 calc R U . . .
C14 C 0.3463(6) 0.7691(11) 0.7726(3) 0.0220(11) Uani 1 1 d . . . . .
H14 H 0.283463 0.879840 0.789551 0.026 Uiso 1 1 calc R U . . .
C15 C 0.4842(7) 0.6752(7) 0.8307(4) 0.0224(12) Uani 1 1 d . . . . .
C16 C 0.5735(7) 0.5101(7) 0.8054(4) 0.0228(12) Uani 1 1 d . . . . .
H16 H 0.667045 0.443912 0.845052 0.027 Uiso 1 1 calc R U . . .
C17 C 0.5254(7) 0.4436(8) 0.7226(3) 0.0207(12) Uani 1 1 d . . . . .
H17 H 0.587505 0.332230 0.705797 0.025 Uiso 1 1 calc R U . . .
C18 C 0.4550(10) 0.8931(9) 0.9435(4) 0.0376(16) Uani 1 1 d . . . . .
H18A H 0.466086 1.008142 0.908491 0.056 Uiso 1 1 calc R U . . .
H18B H 0.514671 0.919740 1.002627 0.056 Uiso 1 1 calc R U . . .
H18C H 0.321089 0.862219 0.940630 0.056 Uiso 1 1 calc R U . . .

loop_
_atom_site_aniso_label
_atom_site_aniso_U_11
_atom_site_aniso_U_22
_atom_site_aniso_U_33
_atom_site_aniso_U_23
_atom_site_aniso_U_13
_atom_site_aniso_U_12
Br1 0.0366(3) 0.0400(3) 0.0201(3) 0.0058(4) 0.0016(2) -0.0004(4)
O1 0.0204(16) 0.0147(18) 0.0241(17) 0.000(2) 0.0024(13) -0.002(2)
O2 0.024(2) 0.0149(19) 0.032(3) 0.0026(18) 0.0010(19) 0.0005(18)
O3 0.0330(18) 0.031(2) 0.0179(17) -0.003(2) 0.0013(14) 0.002(2)
C1 0.012(3) 0.015(3) 0.016(3) 0.000(2) 0.002(2) 0.002(2)
C2 0.012(2) 0.020(3) 0.019(3) 0.000(2) 0.005(2) 0.002(2)
C3 0.012(2) 0.018(3) 0.020(3) 0.003(2) 0.006(2) 0.001(2)
C4 0.015(2) 0.023(3) 0.022(2) 0.001(3) 0.0043(19) 0.003(3)
C5 0.014(2) 0.013(2) 0.022(2) 0.003(3) 0.0034(17) 0.000(3)
C6 0.013(2) 0.018(3) 0.018(3) -0.002(2) 0.002(2) -0.006(2)
C7 0.026(3) 0.022(3) 0.021(3) 0.004(2) 0.004(2) 0.007(2)
C8 0.025(3) 0.029(3) 0.023(3) -0.003(2) 0.009(2) 0.000(3)
C9 0.018(3) 0.026(3) 0.016(3) 0.005(2) 0.000(2) -0.003(2)
C10 0.021(2) 0.019(2) 0.024(2) 0.002(3) 0.0005(19) -0.002(3)
C11 0.018(2) 0.021(3) 0.022(3) 0.0003(19) 0.004(2) 0.001(2)
C12 0.015(3) 0.016(2) 0.022(3) 0.002(2) 0.006(2) -0.002(2)
C13 0.019(2) 0.027(4) 0.024(3) 0.005(2) 0.004(2) 0.004(2)
C14 0.021(2) 0.021(3) 0.024(2) -0.004(3) 0.006(2) 0.005(3)
C15 0.020(3) 0.024(3) 0.023(3) 0.001(2) 0.004(2) -0.003(2)
C16 0.019(3) 0.019(3) 0.029(3) 0.004(2) 0.002(2) 0.004(2)
C17 0.023(3) 0.021(3) 0.017(3) 0.000(2) 0.002(2) 0.004(2)
C18 0.048(4) 0.042(4) 0.023(4) -0.010(3) 0.006(3) 0.009(3)

loop_
_atom_type_symbol
_atom_type_description
_atom_type_scat_dispersion_real
_atom_type_scat_dispersion_imag
_atom_type_scat_source
Br Br -0.2901 2.4595 'International Tables Vol C Tables 4.2.6.8 and 6.1.1.4'
O O 0.0106 0.0060 'International Tables Vol C Tables 4.2.6.8 and 6.1.1.4'
C C 0.0033 0.0016 'International Tables Vol C Tables 4.2.6.8 and 6.1.1.4'
H H 0.0000 0.0000 'International Tables Vol C Tables 4.2.6.8 and 6.1.1.4'

loop_
_geom_angle_atom_site_label_1
_geom_angle_atom_site_label_2
_geom_angle_atom_site_label_3
_geom_angle
_geom_angle_site_symmetry_1
_geom_angle_site_symmetry_3
_geom_angle_publ_flag
C5 O2 H1O 109.5 . . ?
C15 O3 C18 118.3(4) . . ?
C6 C1 C5 119.8(4) . . ?
C6 C1 C2 117.6(4) . . ?
C5 C1 C2 102.2(4) . . ?
C6 C1 H1 105.3 . . ?
C5 C1 H1 105.3 . . ?
C2 C1 H1 105.3 . . ?
O1 C2 C3 126.2(5) . . ?
O1 C2 C1 127.1(5) . . ?
C3 C2 C1 106.7(4) . . ?
C4 C3 C12 129.4(5) . . ?
C4 C3 C2 107.4(5) . . ?
C12 C3 C2 123.2(4) . . ?
C3 C4 C5 112.9(6) . . ?
C3 C4 H4 123.6 . . ?
C5 C4 H4 123.6 . . ?
O2 C5 C4 114.0(5) . . ?
O2 C5 C1 108.2(4) . . ?
C4 C5 C1 103.7(5) . . ?
O2 C5 H5 110.2 . . ?
C4 C5 H5 110.2 . . ?
C1 C5 H5 110.2 . . ?
C7 C6 C11 117.7(5) . . ?
C7 C6 C1 122.6(4) . . ?
C11 C6 C1 119.5(4) . . ?
C8 C7 C6 121.4(5) . . ?
C8 C7 H7 119.3 . . ?
C6 C7 H7 119.3 . . ?
C7 C8 C9 119.0(5) . . ?
C7 C8 H8 120.5 . . ?
C9 C8 H8 120.5 . . ?
C10 C9 C8 120.7(5) . . ?
C10 C9 Br1 119.8(4) . . ?
C8 C9 Br1 119.4(4) . . ?
C9 C10 C11 119.7(6) . . ?
C9 C10 H10 120.2 . . ?
C11 C10 H10 120.2 . . ?
C10 C11 C6 121.5(5) . . ?
C10 C11 H11 119.3 . . ?
C6 C11 H11 119.3 . . ?
C13 C12 C17 117.5(5) . . ?
C13 C12 C3 120.7(5) . . ?
C17 C12 C3 121.8(5) . . ?
C14 C13 C12 121.9(5) . . ?
C14 C13 H13 119.0 . . ?
C12 C13 H13 119.0 . . ?
C13 C14 C15 119.9(6) . . ?
C13 C14 H14 120.1 . . ?
C15 C14 H14 120.1 . . ?
O3 C15 C14 124.9(5) . . ?
O3 C15 C16 115.5(5) . . ?
C14 C15 C16 119.5(5) . . ?
C17 C16 C15 120.0(5) . . ?
C17 C16 H16 120.0 . . ?
C15 C16 H16 120.0 . . ?
C16 C17 C12 121.1(5) . . ?
C16 C17 H17 119.4 . . ?
C12 C17 H17 119.4 . . ?
O3 C18 H18A 109.5 . . ?
O3 C18 H18B 109.5 . . ?
H18A C18 H18B 109.5 . . ?
O3 C18 H18C 109.5 . . ?
H18A C18 H18C 109.5 . . ?
H18B C18 H18C 109.5 . . ?

loop_
_geom_bond_atom_site_label_1
_geom_bond_atom_site_label_2
_geom_bond_distance
_geom_bond_site_symmetry_2
_geom_bond_publ_flag
Br1 C9 1.899(5) . ?
O1 C2 1.213(7) . ?
O2 C5 1.424(7) . ?
O2 H1O 0.8400 . ?
O3 C15 1.364(6) . ?
O3 C18 1.413(8) . ?
C1 C6 1.508(8) . ?
C1 C5 1.523(8) . ?
C1 C2 1.537(7) . ?
C1 H1 1.0000 . ?
C2 C3 1.487(7) . ?
C3 C4 1.353(8) . ?
C3 C12 1.467(7) . ?
C4 C5 1.498(6) . ?
C4 H4 0.9500 . ?
C5 H5 1.0000 . ?
C6 C7 1.394(7) . ?
C6 C11 1.400(7) . ?
C7 C8 1.385(7) . ?
C7 H7 0.9500 . ?
C8 C9 1.391(7) . ?
C8 H8 0.9500 . ?
C9 C10 1.374(7) . ?
C10 C11 1.376(7) . ?
C10 H10 0.9500 . ?
C11 H11 0.9500 . ?
C12 C13 1.392(7) . ?
C12 C17 1.405(7) . ?
C13 C14 1.380(7) . ?
C13 H13 0.9500 . ?
C14 C15 1.385(7) . ?
C14 H14 0.9500 . ?
C15 C16 1.400(7) . ?
C16 C17 1.381(7) . ?
C16 H16 0.9500 . ?
C17 H17 0.9500 . ?
C18 H18A 0.9800 . ?
C18 H18B 0.9800 . ?
C18 H18C 0.9800 . ?

loop_
_geom_hbond_atom_site_label_D
_geom_hbond_atom_site_label_H
_geom_hbond_atom_site_label_A
_geom_hbond_distance_DH
_geom_hbond_distance_HA
_geom_hbond_distance_DA
_geom_hbond_angle_DHA
_geom_hbond_site_symmetry_A
_geom_hbond_publ_flag
O2 H1O O1 0.84 1.93 2.734(6) 160.8 1_545 yes
